data_4308099
loop_
_publ_author_name
'Cathie L. Condron'
'H\%akon Hope'
'Paula M. B. Piccoli'
'Arthur J. Schultz'
'Susan M. Kauzlarich'

_publ_contact_author_name 'Susan M. Kauzlarich'
_publ_section_title
;
Synthesis, Structure, and Properties of BaAl2Si2
;
_journal_name_full 'Inorganic Chemistry'
_journal_page_first 4523
_journal_page_last 4529
_journal_paper_doi 10.1021/ic070078h
_journal_volume 46
_journal_year 2007
_chemical_formula_sum 'Al2 Ba Si2'
_chemical_formula_weight 247.47
_chemical_name_common 'Ba Al2 Si2'
_space_group_IT_number 62
_symmetry_cell_setting orthorhombic
_symmetry_space_group_name_Hall '-P 2ac 2n'
_symmetry_space_group_name_H-M 'P n m a'
_atom_sites_solution_primary direct
_atom_sites_solution_secondary difmap
_audit_creation_method SHELXL-97
_cell_angle_alpha 90.00
_cell_angle_beta 90.00
_cell_angle_gamma 90.00
_cell_formula_units_Z 4
_cell_length_a 10.0736(9)
_cell_length_b 4.2255(4)
_cell_length_c 10.8653(9)
_cell_measurement_reflns_used 853
_cell_measurement_theta_max 31.49
_cell_measurement_theta_min 2.76
_cell_volume 462.49(7)
_computing_cell_refinement 'Brucker SAINT'
_computing_data_collection 'Bruker SMART'
_computing_data_reduction 'Brucker SAINT'
_computing_molecular_graphics 'Balls and Sticks 1.48'
_computing_publication_material 'SHELXL-97 (Sheldrick, 1197)'
_computing_structure_refinement 'SHELXL-97 (Sheldrick, 1997)'
_computing_structure_solution 'SHELXS-97 (Sheldrick, 1990)'
_diffrn_ambient_temperature 10(2)
_diffrn_measured_fraction_theta_full .994
_diffrn_measured_fraction_theta_max .994
_diffrn_measurement_device_type 'Bruker CCD'
_diffrn_measurement_method '/w scans'
_diffrn_radiation_monochromator graphite
_diffrn_radiation_source 'normal sealed tube'
_diffrn_radiation_type MoK\a
_diffrn_radiation_wavelength 0.71073
_diffrn_reflns_av_R_equivalents 0.0000
_diffrn_reflns_av_sigmaI/netI 0.0175
_diffrn_reflns_limit_h_max 14
_diffrn_reflns_limit_h_min 0
_diffrn_reflns_limit_k_max 6
_diffrn_reflns_limit_k_min 0
_diffrn_reflns_limit_l_max 15
_diffrn_reflns_limit_l_min 0
_diffrn_reflns_number 853
_diffrn_reflns_theta_full 31.49
_diffrn_reflns_theta_max 31.49
_diffrn_reflns_theta_min 2.76
_exptl_absorpt_coefficient_mu 9.278
_exptl_absorpt_correction_T_max 0.629
_exptl_absorpt_correction_T_min 0.411
_exptl_absorpt_correction_type empirical
_exptl_absorpt_process_details 'SADABS 2.03, (Sheldrick, 2001)'
_exptl_crystal_colour silver
_exptl_crystal_density_diffrn 3.554
_exptl_crystal_density_method 'not measured'
_exptl_crystal_description chunk
_exptl_crystal_F_000 440
_exptl_crystal_size_max 0.1
_exptl_crystal_size_mid 0.09
_exptl_crystal_size_min 0.05
_refine_diff_density_max .625
_refine_diff_density_min -.482
_refine_diff_density_rms .149
_refine_ls_goodness_of_fit_ref 1.169
_refine_ls_matrix_type full
_refine_ls_number_parameters 32
_refine_ls_number_reflns 853
_refine_ls_number_restraints 0
_refine_ls_restrained_S_all 1.169
_refine_ls_R_factor_all 0.0145
_refine_ls_R_factor_gt 0.0126
_refine_ls_shift/su_max 0
_refine_ls_shift/su_mean 0.0
_refine_ls_structure_factor_coef Fsqd
_refine_ls_weighting_details 'calc w=1/[\s^2^(Fo^2^)+(0.0053P)^2^+0.0681P] where P=(Fo^2^+2Fc^2^)/3'
_refine_ls_weighting_scheme calc
_refine_ls_wR_factor_gt 0.0255
_refine_ls_wR_factor_ref 0.0267
_reflns_number_gt 774
_reflns_number_total 853
_reflns_threshold_expression >2sigma(I)
_cod_data_source_file ic070078h-file002_3.cif
_cod_data_source_block 10K
_cod_depositor_comments
;
The following automatic conversions were performed:
'_symmetry_cell_setting' value 'Orthorhombic' changed to 'orthorhombic'
according to '/home/saulius/struct/CIF-dictionaries/cif_core.dic'
dictionary named 'cif_core.dic' version 2.4.1 from 2010-06-29.

Automatic conversion script
Id: cif_fix_enum 1527 2010-12-29 10:47:43Z saulius 
;
_cod_database_code 4308099

loop_
_symmetry_equiv_pos_as_xyz
'x, y, z'
'-x+1/2, -y, z+1/2'
'-x, y+1/2, -z'
'x+1/2, -y+1/2, -z+1/2'
'-x, -y, -z'
'x-1/2, y, -z-1/2'
'x, -y-1/2, z'
'-x-1/2, y-1/2, z-1/2'

loop_
_atom_site_label
_atom_site_type_symbol
_atom_site_fract_x
_atom_site_fract_y
_atom_site_fract_z
_atom_site_U_iso_or_equiv
_atom_site_adp_type
_atom_site_occupancy
_atom_site_symmetry_multiplicity
_atom_site_calc_flag
_atom_site_refinement_flags
_atom_site_disorder_assembly
_atom_site_disorder_group
Ba1 Ba 0.747873(11) 0.2500 0.674526(11) 0.00243(5) Uani 1 2 d S . .
Si1 Si 0.35432(6) 0.2500 0.54103(5) 0.00352(11) Uani 1 2 d S . .
Si2 Si 0.02376(6) 0.7500 0.65623(5) 0.00317(11) Uani 1 2 d S . .
Al1 Al 0.54180(6) 0.2500 0.38114(6) 0.00373(12) Uani 1 2 d S . .
Al2 Al 0.10130(6) 0.2500 0.54776(6) 0.00389(13) Uani 1 2 d S . .

loop_
_atom_site_aniso_label
_atom_site_aniso_U_11
_atom_site_aniso_U_22
_atom_site_aniso_U_33
_atom_site_aniso_U_23
_atom_site_aniso_U_13
_atom_site_aniso_U_12
Ba1 0.00243(7) 0.00238(7) 0.00246(7) 0.000 -0.00005(4) 0.000
Si1 0.0029(3) 0.0043(3) 0.0034(3) 0.000 0.0003(2) 0.000
Si2 0.0035(3) 0.0033(3) 0.0028(3) 0.000 -0.00011(19) 0.000
Al1 0.0036(3) 0.0040(3) 0.0036(3) 0.000 -0.0001(2) 0.000
Al2 0.0039(3) 0.0041(3) 0.0036(3) 0.000 0.0002(2) 0.000

loop_
_atom_type_symbol
_atom_type_description
_atom_type_scat_dispersion_real
_atom_type_scat_dispersion_imag
_atom_type_scat_source
Al Al .0645 .0514 'International Tables Vol C Tables 4.2.6.8 and 6.1.1.4'
Si Si .0817 .0704 'International Tables Vol C Tables 4.2.6.8 and 6.1.1.4'
Ba Ba -.3244 2.2819 'International Tables Vol C Tables 4.2.6.8 and 6.1.1.4'

loop_
_geom_angle_atom_site_label_1
_geom_angle_atom_site_label_2
_geom_angle_atom_site_label_3
_geom_angle
_geom_angle_site_symmetry_1
_geom_angle_site_symmetry_3
_geom_angle_publ_flag
Si1 Ba1 Si1 140.227(8) 6_657 5_656 ?
Si1 Ba1 Si1 140.227(8) 6_657 5_666 ?
Si1 Ba1 Si1 79.101(14) 5_656 5_666 ?
Si1 Ba1 Al2 45.208(16) 6_657 6_657 ?
Si1 Ba1 Al2 119.845(13) 5_656 6_657 ?
Si1 Ba1 Al2 119.845(13) 5_666 6_657 ?
Si1 Ba1 Si2 78.064(13) 6_657 1_655 ?
Si1 Ba1 Si2 126.244(14) 5_656 1_655 ?
Si1 Ba1 Si2 79.732(13) 5_666 1_655 ?
Al2 Ba1 Si2 113.603(13) 6_657 1_655 ?
Si1 Ba1 Si2 78.064(13) 6_657 1_645 ?
Si1 Ba1 Si2 79.732(13) 5_656 1_645 ?
Si1 Ba1 Si2 126.244(14) 5_666 1_645 ?
Al2 Ba1 Si2 113.603(13) 6_657 1_645 ?
Si2 Ba1 Si2 74.345(14) 1_655 1_645 ?
Si1 Ba1 Al2 120.159(13) 6_657 5_656 ?
Si1 Ba1 Al2 43.421(15) 5_656 5_656 ?
Si1 Ba1 Al2 91.807(14) 5_666 5_656 ?
Al2 Ba1 Al2 143.046(8) 6_657 5_656 ?
Si2 Ba1 Al2 88.898(12) 1_655 5_656 ?
Si2 Ba1 Al2 42.409(14) 1_645 5_656 ?
Si1 Ba1 Al2 120.159(13) 6_657 5_666 ?
Si1 Ba1 Al2 91.807(14) 5_656 5_666 ?
Si1 Ba1 Al2 43.421(15) 5_666 5_666 ?
Al2 Ba1 Al2 143.046(8) 6_657 5_666 ?
Si2 Ba1 Al2 42.409(14) 1_655 5_666 ?
Si2 Ba1 Al2 88.898(13) 1_645 5_666 ?
Al2 Ba1 Al2 73.037(14) 5_656 5_666 ?
Si1 Ba1 Si2 73.907(13) 6_657 6_647 ?
Si1 Ba1 Si2 78.003(13) 5_656 6_647 ?
Si1 Ba1 Si2 122.687(14) 5_666 6_647 ?
Al2 Ba1 Si2 42.696(9) 6_657 6_647 ?
Si2 Ba1 Si2 151.967(8) 1_655 6_647 ?
Si2 Ba1 Si2 99.962(8) 1_645 6_647 ?
Al2 Ba1 Si2 105.473(10) 5_656 6_647 ?
Al2 Ba1 Si2 164.960(14) 5_666 6_647 ?
Si1 Ba1 Si2 73.907(13) 6_657 6_657 ?
Si1 Ba1 Si2 122.687(14) 5_656 6_657 ?
Si1 Ba1 Si2 78.003(13) 5_666 6_657 ?
Al2 Ba1 Si2 42.696(9) 6_657 6_657 ?
Si2 Ba1 Si2 99.962(9) 1_655 6_657 ?
Si2 Ba1 Si2 151.967(8) 1_645 6_657 ?
Al2 Ba1 Si2 164.960(14) 5_656 6_657 ?
Al2 Ba1 Si2 105.473(10) 5_666 6_657 ?
Si2 Ba1 Si2 71.928(13) 6_647 6_657 ?
Si1 Ba1 Al1 114.724(13) 6_657 5_656 ?
Si1 Ba1 Al1 42.863(14) 5_656 5_656 ?
Si1 Ba1 Al1 90.204(13) 5_666 5_656 ?
Al2 Ba1 Al1 78.322(14) 6_657 5_656 ?
Si2 Ba1 Al1 167.143(15) 1_655 5_656 ?
Si2 Ba1 Al1 106.024(12) 1_645 5_656 ?
Al2 Ba1 Al1 83.400(14) 5_656 5_656 ?
Al2 Ba1 Al1 124.987(15) 5_666 5_656 ?
Si2 Ba1 Al1 40.857(14) 6_647 5_656 ?
Si2 Ba1 Al1 85.582(12) 6_657 5_656 ?
Si1 Ba1 Al1 114.724(13) 6_657 5_666 ?
Si1 Ba1 Al1 90.204(13) 5_656 5_666 ?
Si1 Ba1 Al1 42.863(14) 5_666 5_666 ?
Al2 Ba1 Al1 78.322(14) 6_657 5_666 ?
Si2 Ba1 Al1 106.024(12) 1_655 5_666 ?
Si2 Ba1 Al1 167.143(15) 1_645 5_666 ?
Al2 Ba1 Al1 124.987(15) 5_656 5_666 ?
Al2 Ba1 Al1 83.400(14) 5_666 5_666 ?
Si2 Ba1 Al1 85.582(12) 6_647 5_666 ?
Si2 Ba1 Al1 40.857(14) 6_657 5_666 ?
Al1 Ba1 Al1 70.669(13) 5_656 5_666 ?
Al1 Si1 Al1 115.02(3) 5_666 5_656 ?
Al1 Si1 Al2 114.07(2) 5_666 . ?
Al1 Si1 Al2 114.07(2) 5_656 . ?
Al1 Si1 Al1 85.48(2) 5_666 . ?
Al1 Si1 Al1 85.48(2) 5_656 . ?
Al2 Si1 Al1 139.03(3) . . ?
Al1 Si1 Ba1 79.51(2) 5_666 6_557 ?
Al1 Si1 Ba1 79.51(2) 5_656 6_557 ?
Al2 Si1 Ba1 69.222(19) . 6_557 ?
Al1 Si1 Ba1 151.75(3) . 6_557 ?
Al1 Si1 Ba1 154.83(2) 5_666 5_656 ?
Al1 Si1 Ba1 80.262(15) 5_656 5_656 ?
Al2 Si1 Ba1 73.146(16) . 5_656 ?
Al1 Si1 Ba1 75.551(17) . 5_656 ?
Ba1 Si1 Ba1 124.413(14) 6_557 5_656 ?
Al1 Si1 Ba1 80.262(15) 5_666 5_666 ?
Al1 Si1 Ba1 154.83(2) 5_656 5_666 ?
Al2 Si1 Ba1 73.146(16) . 5_666 ?
Al1 Si1 Ba1 75.551(17) . 5_666 ?
Ba1 Si1 Ba1 124.413(14) 6_557 5_666 ?
Ba1 Si1 Ba1 79.101(14) 5_656 5_666 ?
Al1 Si2 Al2 121.852(18) 2_565 1_565 ?
Al1 Si2 Al2 121.852(18) 2_565 . ?
Al2 Si2 Al2 112.41(3) 1_565 . ?
Al1 Si2 Al2 135.26(3) 2_565 5_566 ?
Al2 Si2 Al2 75.45(2) 1_565 5_566 ?
Al2 Si2 Al2 75.45(2) . 5_566 ?
Al1 Si2 Ba1 74.796(18) 2_565 1_455 ?
Al2 Si2 Ba1 140.60(3) 1_565 1_455 ?
Al2 Si2 Ba1 76.611(16) . 1_455 ?
Al2 Si2 Ba1 69.921(17) 5_566 1_455 ?
Al1 Si2 Ba1 74.796(18) 2_565 1_465 ?
Al2 Si2 Ba1 76.610(16) 1_565 1_465 ?
Al2 Si2 Ba1 140.60(3) . 1_465 ?
Al2 Si2 Ba1 69.921(17) 5_566 1_465 ?
Ba1 Si2 Ba1 74.345(14) 1_455 1_465 ?
Al1 Si2 Ba1 70.750(18) 2_565 6_567 ?
Al2 Si2 Ba1 63.647(17) 1_565 6_567 ?
Al2 Si2 Ba1 122.15(3) . 6_567 ?
Al2 Si2 Ba1 138.980(13) 5_566 6_567 ?
Ba1 Si2 Ba1 145.544(18) 1_455 6_567 ?
Ba1 Si2 Ba1 96.596(9) 1_465 6_567 ?
Al1 Si2 Ba1 70.750(18) 2_565 6_557 ?
Al2 Si2 Ba1 122.16(3) 1_565 6_557 ?
Al2 Si2 Ba1 63.646(17) . 6_557 ?
Al2 Si2 Ba1 138.980(13) 5_566 6_557 ?
Ba1 Si2 Ba1 96.596(9) 1_455 6_557 ?
Ba1 Si2 Ba1 145.544(18) 1_465 6_557 ?
Ba1 Si2 Ba1 71.929(13) 6_567 6_557 ?
Si1 Al1 Si1 115.02(3) 5_666 5_656 ?
Si1 Al1 Si2 115.78(2) 5_666 2_564 ?
Si1 Al1 Si2 115.78(2) 5_656 2_564 ?
Si1 Al1 Si1 94.52(2) 5_666 . ?
Si1 Al1 Si1 94.52(2) 5_656 . ?
Si2 Al1 Si1 117.48(3) 2_564 . ?
Si1 Al1 Ba1 151.33(2) 5_666 5_656 ?
Si1 Al1 Ba1 84.363(15) 5_656 5_656 ?
Si2 Al1 Ba1 68.392(17) 2_564 5_656 ?
Si1 Al1 Ba1 61.587(15) . 5_656 ?
Si1 Al1 Ba1 84.363(15) 5_666 5_666 ?
Si1 Al1 Ba1 151.33(2) 5_656 5_666 ?
Si2 Al1 Ba1 68.392(17) 2_564 5_666 ?
Si1 Al1 Ba1 61.587(15) . 5_666 ?
Ba1 Al1 Ba1 70.668(14) 5_656 5_666 ?
Si1 Al1 Ba1 116.26(2) 5_666 2_654 ?
Si1 Al1 Ba1 59.309(17) 5_656 2_654 ?
Si2 Al1 Ba1 64.434(17) 2_564 2_654 ?
Si1 Al1 Ba1 145.402(7) . 2_654 ?
Ba1 Al1 Ba1 91.514(10) 5_656 2_654 ?
Ba1 Al1 Ba1 132.824(19) 5_666 2_654 ?
Si1 Al1 Ba1 59.309(17) 5_666 2_664 ?
Si1 Al1 Ba1 116.26(2) 5_656 2_664 ?
Si2 Al1 Ba1 64.434(18) 2_564 2_664 ?
Si1 Al1 Ba1 145.402(7) . 2_664 ?
Ba1 Al1 Ba1 132.824(19) 5_656 2_664 ?
Ba1 Al1 Ba1 91.514(10) 5_666 2_664 ?
Ba1 Al1 Ba1 68.781(13) 2_654 2_664 ?
Si1 Al1 Ba1 59.276(17) 5_666 . ?
Si1 Al1 Ba1 59.276(17) 5_656 . ?
Si2 Al1 Ba1 162.05(3) 2_564 . ?
Si1 Al1 Ba1 80.46(2) . . ?
Ba1 Al1 Ba1 125.075(14) 5_656 . ?
Ba1 Al1 Ba1 125.075(14) 5_666 . ?
Ba1 Al1 Ba1 101.176(14) 2_654 . ?
Ba1 Al1 Ba1 101.176(14) 2_664 . ?
Si2 Al2 Si2 112.41(3) . 1_545 ?
Si2 Al2 Si2 104.55(2) . 5_566 ?
Si2 Al2 Si2 104.55(2) 1_545 5_566 ?
Si2 Al2 Si1 108.69(2) . . ?
Si2 Al2 Si1 108.69(2) 1_545 . ?
Si2 Al2 Si1 117.97(3) 5_566 . ?
Si2 Al2 Ba1 73.66(2) . 6_557 ?
Si2 Al2 Ba1 73.657(19) 1_545 6_557 ?
Si2 Al2 Ba1 176.46(3) 5_566 6_557 ?
Si1 Al2 Ba1 65.569(19) . 6_557 ?
Si2 Al2 Ba1 160.29(2) . 5_656 ?
Si2 Al2 Ba1 87.268(14) 1_545 5_656 ?
Si2 Al2 Ba1 67.670(17) 5_566 5_656 ?
Si1 Al2 Ba1 63.433(15) . 5_656 ?
Ba1 Al2 Ba1 115.021(16) 6_557 5_656 ?
Si2 Al2 Ba1 87.267(14) . 5_666 ?
Si2 Al2 Ba1 160.29(2) 1_545 5_666 ?
Si2 Al2 Ba1 67.670(17) 5_566 5_666 ?
Si1 Al2 Ba1 63.433(15) . 5_666 ?
Ba1 Al2 Ba1 115.021(16) 6_557 5_666 ?
Ba1 Al2 Ba1 73.037(14) 5_656 5_666 ?
Si2 Al2 Ba1 63.009(18) . 1_455 ?
Si2 Al2 Ba1 63.009(18) 1_545 1_455 ?
Si2 Al2 Ba1 81.54(2) 5_566 1_455 ?
Si1 Al2 Ba1 160.49(3) . 1_455 ?
Ba1 Al2 Ba1 94.923(16) 6_557 1_455 ?
Ba1 Al2 Ba1 130.132(13) 5_656 1_455 ?
Ba1 Al2 Ba1 130.132(13) 5_666 1_455 ?

loop_
_geom_bond_atom_site_label_1
_geom_bond_atom_site_label_2
_geom_bond_distance
_geom_bond_site_symmetry_2
_geom_bond_publ_flag
Ba1 Si1 3.2713(6) 6_657 ?
Ba1 Si1 3.3180(5) 5_656 ?
Ba1 Si1 3.3180(5) 5_666 ?
Ba1 Al2 3.3594(7) 6_657 ?
Ba1 Si2 3.4967(5) 1_655 ?
Ba1 Si2 3.4967(5) 1_645 ?
Ba1 Al2 3.5504(6) 5_656 ?
Ba1 Al2 3.5504(6) 5_666 ?
Ba1 Si2 3.5975(5) 6_647 ?
Ba1 Si2 3.5975(5) 6_657 ?
Ba1 Al1 3.6531(6) 5_656 ?
Ba1 Al1 3.6531(6) 5_666 ?
Si1 Al1 2.5048(5) 5_666 ?
Si1 Al1 2.5048(5) 5_656 ?
Si1 Al2 2.5499(9) . ?
Si1 Al1 2.5661(9) . ?
Si1 Ba1 3.2713(6) 6_557 ?
Si1 Ba1 3.3180(5) 5_656 ?
Si1 Ba1 3.3180(5) 5_666 ?
Si2 Al1 2.5313(9) 2_565 ?
Si2 Al2 2.5422(5) 1_565 ?
Si2 Al2 2.5423(5) . ?
Si2 Al2 2.5494(9) 5_566 ?
Si2 Ba1 3.4967(5) 1_455 ?
Si2 Ba1 3.4967(5) 1_465 ?
Si2 Ba1 3.5975(5) 6_567 ?
Si2 Ba1 3.5975(5) 6_557 ?
Al1 Si1 2.5048(5) 5_666 ?
Al1 Si1 2.5048(5) 5_656 ?
Al1 Si2 2.5313(9) 2_564 ?
Al1 Ba1 3.6531(6) 5_656 ?
Al1 Ba1 3.6531(6) 5_666 ?
Al1 Ba1 3.7405(6) 2_654 ?
Al1 Ba1 3.7405(6) 2_664 ?
Al2 Si2 2.5423(5) 1_545 ?
Al2 Si2 2.5494(9) 5_566 ?
Al2 Ba1 3.3593(7) 6_557 ?
Al2 Ba1 3.5504(6) 5_656 ?
Al2 Ba1 3.5504(6) 5_666 ?
Al2 Ba1 3.8175(7) 1_455 ?
